data_1540429
loop_
_publ_author_name
'Sarma, Debajit'
'Malliakas, Christos D.'
'Subrahmanyam, K. S.'
'Islam, Saiful M.'
'Kanatzidis, Mercouri G.'

_publ_section_title
;
 K2xSn4&#x2212;xS8&#x2212;x(x = 0.65--1): a new metal sulfide for rapid
 and selective removal of Cs+, Sr2+and UO22+ions
;
_journal_issue 2
_journal_name_full 'Chem. Sci.'
_journal_page_first 1121
_journal_paper_doi 10.1039/C5SC03040D
_journal_volume 7
_journal_year 2016
_chemical_formula_sum 'K2 S7 Sn3'
_chemical_formula_weight 658.69
_chemical_name_systematic
;
 ?
;
_space_group_crystal_system orthorhombic
_space_group_IT_number 63
_space_group_name_Hall '-C 2c 2'
_space_group_name_H-M_alt 'C m c m'
_symmetry_space_group_name_Hall '-C 2c 2'
_symmetry_space_group_name_H-M 'C m c m'
_audit_creation_method SHELXL
_cell_angle_alpha 90
_cell_angle_beta 90
_cell_angle_gamma 90
_cell_formula_units_Z 4
_cell_length_a 3.6831(2)
_cell_length_b 25.8877(19)
_cell_length_c 16.8155(11)
_cell_measurement_temperature 293(2)
_cell_volume 1603.31(18)
_computing_structure_refinement 'SHELXL-2013 (Sheldrick, 2013)'
_diffrn_ambient_temperature 293(2)
_diffrn_detector 'image plate (34 cm diameter)'
_diffrn_detector_area_resol_mean 6.67
_diffrn_detector_type STOE
_diffrn_measured_fraction_theta_full 0.997
_diffrn_measured_fraction_theta_max 0.997
_diffrn_measurement_device '2-circle goniometer'
_diffrn_measurement_device_type 'STOE IPDS 2'
_diffrn_measurement_method 'rotation method'
_diffrn_radiation_collimation '0.5 mm diameter, monocapillary'
_diffrn_radiation_monochromator 'plane graphite'
_diffrn_radiation_polarisn_norm 0
_diffrn_radiation_type 'Mo K\a'
_diffrn_radiation_wavelength 0.71073
_diffrn_reflns_av_R_equivalents 0.0590
_diffrn_reflns_av_unetI/netI 0.0219
_diffrn_reflns_laue_measured_fraction_full 0.997
_diffrn_reflns_laue_measured_fraction_max 0.997
_diffrn_reflns_limit_h_max 4
_diffrn_reflns_limit_h_min -4
_diffrn_reflns_limit_k_max 34
_diffrn_reflns_limit_k_min -34
_diffrn_reflns_limit_l_max 22
_diffrn_reflns_limit_l_min -22
_diffrn_reflns_number 13142
_diffrn_reflns_point_group_measured_fraction_full 0.997
_diffrn_reflns_point_group_measured_fraction_max 0.997
_diffrn_reflns_theta_full 25.242
_diffrn_reflns_theta_max 27.991
_diffrn_reflns_theta_min 2.422
_diffrn_source 'sealed X-ray tube, 12 x 0.4 mm long-fine focus'
_diffrn_source_current 40
_diffrn_source_power 2.00
_diffrn_source_voltage 50
_exptl_absorpt_coefficient_mu 6.026
_exptl_absorpt_correction_T_max 0.753
_exptl_absorpt_correction_T_min 0.249
_exptl_absorpt_correction_type numerical
_exptl_absorpt_process_details X-Area
_exptl_crystal_colour yellow
_exptl_crystal_density_diffrn 2.729
_exptl_crystal_description block
_exptl_crystal_F_000 1200
_exptl_crystal_size_max 0.320
_exptl_crystal_size_mid 0.160
_exptl_crystal_size_min 0.050
_refine_diff_density_max 3.868
_refine_diff_density_min -1.905
_refine_diff_density_rms 0.335
_refine_ls_extinction_method none
_refine_ls_goodness_of_fit_ref 1.140
_refine_ls_hydrogen_treatment undef
_refine_ls_matrix_type full
_refine_ls_number_parameters 45
_refine_ls_number_reflns 1145
_refine_ls_number_restraints 0
_refine_ls_restrained_S_all 1.140
_refine_ls_R_factor_all 0.0796
_refine_ls_R_factor_gt 0.0749
_refine_ls_shift/su_max 0.004
_refine_ls_shift/su_mean 0.001
_refine_ls_structure_factor_coef Fsqd
_refine_ls_weighting_details 'w=1/[\s^2^(Fo^2^)+(0.1110P)^2^+74.4974P] where P=(Fo^2^+2Fc^2^)/3'
_refine_ls_weighting_scheme calc
_refine_ls_wR_factor_gt 0.2183
_refine_ls_wR_factor_ref 0.2237
_reflns_Friedel_coverage 0.000
_reflns_number_gt 1072
_reflns_number_total 1145
_reflns_threshold_expression 'I > 2\s(I)'
_cod_data_source_file c5sc03040d2.cif
_cod_data_source_block K2Sn3S7_Subcell
_cod_depositor_comments 'Adding full bibliography for 1540429--1540430.cif.'
_cod_database_code 1540429
_shelx_space_group_comment
;
The symmetry employed for this shelxl refinement is uniquely defined
by the following loop, which should always be used as a source of
symmetry information in preference to the above space-group names.
They are only intended as comments.
;
_shelx_estimated_absorpt_t_min 0.249
_shelx_estimated_absorpt_t_max 0.753

loop_
_space_group_symop_operation_xyz
'x, y, z'
'-x, -y, z+1/2'
'-x, y, -z+1/2'
'x, -y, -z'
'x+1/2, y+1/2, z'
'-x+1/2, -y+1/2, z+1/2'
'-x+1/2, y+1/2, -z+1/2'
'x+1/2, -y+1/2, -z'
'-x, -y, -z'
'x, y, -z-1/2'
'x, -y, z-1/2'
'-x, y, z'
'-x+1/2, -y+1/2, -z'
'x+1/2, y+1/2, -z-1/2'
'x+1/2, -y+1/2, z-1/2'
'-x+1/2, y+1/2, z'

loop_
_atom_site_label
_atom_site_type_symbol
_atom_site_fract_x
_atom_site_fract_y
_atom_site_fract_z
_atom_site_U_iso_or_equiv
_atom_site_adp_type
_atom_site_occupancy
_atom_site_site_symmetry_order
_atom_site_calc_flag
_atom_site_refinement_flags_posn
_atom_site_refinement_flags_adp
_atom_site_refinement_flags_occupancy
Sn1 Sn 0.0000 0.18670(3) 0.48613(7) 0.0257(4) Uani 1 2 d S T P
Sn2 Sn -0.5000 0.06612(8) 0.51825(15) 0.0346(6) Uani 0.5 2 d S T P
S1 S 0.0000 0.27693(12) 0.4206(2) 0.0244(7) Uani 1 2 d S T P
S2 S -0.5000 0.15494(15) 0.3979(3) 0.0343(9) Uani 1 2 d S T P
S3 S 0.0000 0.10403(15) 0.5675(3) 0.0401(10) Uani 1 2 d S T P
S4 S -0.5000 0.0163(3) 0.4038(8) 0.053(3) Uani 0.5 2 d S T P
K1 K -0.5000 0.2438(7) 0.2500 0.213(11) Uani 1 4 d S T P
K2 K 0.0000 0.1628(14) 0.7500 0.44(3) Uani 1 4 d S T P

loop_
_atom_site_aniso_label
_atom_site_aniso_U_11
_atom_site_aniso_U_22
_atom_site_aniso_U_33
_atom_site_aniso_U_23
_atom_site_aniso_U_13
_atom_site_aniso_U_12
Sn1 0.0167(6) 0.0185(5) 0.0420(7) -0.0010(3) 0.000 0.000
Sn2 0.0199(10) 0.0203(9) 0.0636(15) -0.0082(8) 0.000 0.000
S1 0.0166(15) 0.0211(14) 0.0355(16) 0.0001(13) 0.000 0.000
S2 0.0188(17) 0.0375(19) 0.047(2) -0.0129(16) 0.000 0.000
S3 0.045(2) 0.0240(16) 0.051(2) 0.0072(15) 0.000 0.000
S4 0.036(5) 0.027(4) 0.095(8) 0.024(4) 0.000 0.000
K1 0.40(3) 0.175(15) 0.067(7) 0.000 0.000 0.000
K2 0.83(10) 0.38(4) 0.104(14) 0.000 0.000 0.000

loop_
_atom_type_symbol
_atom_type_description
_atom_type_scat_dispersion_real
_atom_type_scat_dispersion_imag
_atom_type_scat_source
S S 0.1246 0.1234 'International Tables Vol C Tables 4.2.6.8 and 6.1.1.4'
K K 0.2009 0.2494 'International Tables Vol C Tables 4.2.6.8 and 6.1.1.4'
Sn Sn -0.6537 1.4246 'International Tables Vol C Tables 4.2.6.8 and 6.1.1.4'

loop_
_geom_angle_atom_site_label_1
_geom_angle_atom_site_label_2
_geom_angle_atom_site_label_3
_geom_angle
_geom_angle_site_symmetry_1
_geom_angle_site_symmetry_3
S2 Sn1 S2 94.69(14) . 1_655
S2 Sn1 S3 92.44(12) . .
S2 Sn1 S3 92.44(12) 1_655 .
S2 Sn1 S1 92.52(11) . .
S2 Sn1 S1 92.52(11) 1_655 .
S3 Sn1 S1 172.67(14) . .
S2 Sn1 S1 177.44(9) . 13_556
S2 Sn1 S1 87.45(9) 1_655 13_556
S3 Sn1 S1 88.87(10) . 13_556
S1 Sn1 S1 85.97(10) . 13_556
S2 Sn1 S1 87.45(9) . 13_456
S2 Sn1 S1 177.44(9) 1_655 13_456
S3 Sn1 S1 88.87(10) . 13_456
S1 Sn1 S1 85.97(10) . 13_456
S1 Sn1 S1 90.39(11) 13_556 13_456
S3 Sn2 S3 110.2(2) 1_455 .
S3 Sn2 S4 123.35(12) 1_455 .
S3 Sn2 S4 123.35(12) . .
S3 Sn2 S4 100.3(2) 1_455 9_456
S3 Sn2 S4 100.3(2) . 9_456
S4 Sn2 S4 87.7(4) . 9_456
Sn1 S1 Sn1 94.03(10) . 13_556
Sn1 S1 Sn1 94.03(10) . 13_456
Sn1 S1 Sn1 90.39(11) 13_556 13_456
Sn1 S1 K1 97.3(3) . 1_655
Sn1 S1 K1 102.12(10) 13_556 1_655
Sn1 S1 K1 162.42(17) 13_456 1_655
Sn1 S1 K1 97.3(3) . .
Sn1 S1 K1 162.42(17) 13_556 .
Sn1 S1 K1 102.12(10) 13_456 .
K1 S1 K1 63.18(11) 1_655 .
Sn1 S1 K2 134.7(5) . 13_456
Sn1 S1 K2 131.3(5) 13_556 13_456
Sn1 S1 K2 87.9(2) 13_456 13_456
K1 S1 K2 74.6(2) 1_655 13_456
K1 S1 K2 38.7(5) . 13_456
Sn1 S1 K2 134.7(5) . 13_556
Sn1 S1 K2 87.9(2) 13_556 13_556
Sn1 S1 K2 131.3(5) 13_456 13_556
K1 S1 K2 38.7(6) 1_655 13_556
K1 S1 K2 74.6(2) . 13_556
K2 S1 K2 58.8(3) 13_456 13_556
Sn1 S2 Sn1 94.69(14) . 1_455
Sn1 S2 K1 102.26(19) . .
Sn1 S2 K1 102.26(19) 1_455 .
Sn2 S3 Sn2 110.2(2) . 1_655
Sn2 S3 Sn1 99.78(14) . .
Sn2 S3 Sn1 99.78(14) 1_655 .
Sn2 S3 K2 121.63(19) . .
Sn2 S3 K2 121.63(19) 1_655 .
Sn1 S3 K2 96.2(6) . .
Sn2 S4 Sn2 92.3(4) . 9_456
K2 K1 S2 132.8(2) 13_456 10_556
K2 K1 S2 132.8(2) 13_456 .
S2 K1 S2 94.5(5) 10_556 .
K2 K1 S1 75.9(3) 13_456 10_456
S2 K1 S1 64.32(10) 10_556 10_456
S2 K1 S1 139.9(4) . 10_456
K2 K1 S1 75.9(3) 13_456 1_455
S2 K1 S1 139.9(4) 10_556 1_455
S2 K1 S1 64.32(10) . 1_455
S1 K1 S1 109.4(2) 10_456 1_455
K2 K1 S1 75.9(3) 13_456 10_556
S2 K1 S1 64.32(10) 10_556 10_556
S2 K1 S1 139.9(4) . 10_556
S1 K1 S1 63.18(11) 10_456 10_556
S1 K1 S1 151.7(6) 1_455 10_556
K2 K1 S1 75.9(3) 13_456 .
S2 K1 S1 139.9(4) 10_556 .
S2 K1 S1 64.32(10) . .
S1 K1 S1 151.7(6) 10_456 .
S1 K1 S1 63.18(11) 1_455 .
S1 K1 S1 109.4(2) 10_556 .
K2 K1 K1 89.999(1) 13_456 1_455
S2 K1 K1 90.0 10_556 1_455
S2 K1 K1 90.0 . 1_455
S1 K1 K1 58.41(5) 10_456 1_455
S1 K1 K1 58.41(5) 1_455 1_455
S1 K1 K1 121.59(5) 10_556 1_455
S1 K1 K1 121.59(5) . 1_455
K2 K1 K1 89.999(1) 13_456 1_655
S2 K1 K1 90.0 10_556 1_655
S2 K1 K1 90.0 . 1_655
S1 K1 K1 121.59(5) 10_456 1_655
S1 K1 K1 121.59(5) 1_455 1_655
S1 K1 K1 58.41(5) 10_556 1_655
S1 K1 K1 58.41(5) . 1_655
K1 K1 K1 180.0 1_455 1_655
K2 K1 K2 56.7(4) 13_456 13_556
S2 K1 K2 111.9(2) 10_556 13_556
S2 K1 K2 111.9(2) . 13_556
S1 K1 K2 107.7(3) 10_456 13_556
S1 K1 K2 107.7(3) 1_455 13_556
S1 K1 K2 55.12(15) 10_556 13_556
S1 K1 K2 55.12(15) . 13_556
K1 K1 K2 146.7(4) 1_455 13_556
K1 K1 K2 33.3(4) 1_655 13_556
K2 K1 K2 56.7(4) 13_456 13_356
S2 K1 K2 111.9(2) 10_556 13_356
S2 K1 K2 111.9(2) . 13_356
S1 K1 K2 55.12(15) 10_456 13_356
S1 K1 K2 55.12(15) 1_455 13_356
S1 K1 K2 107.7(3) 10_556 13_356
S1 K1 K2 107.7(3) . 13_356
K1 K1 K2 33.3(4) 1_455 13_356
K1 K1 K2 146.7(4) 1_655 13_356
K2 K1 K2 113.4(8) 13_556 13_356
K1 K2 S3 116.4(6) 13_456 10_557
K1 K2 S3 116.4(6) 13_456 .
S3 K2 S3 127.3(11) 10_557 .
K1 K2 K2 89.999(3) 13_456 1_655
S3 K2 K2 90.0 10_557 1_655
S3 K2 K2 90.0 . 1_655
K1 K2 K2 89.999(1) 13_456 1_455
S3 K2 K2 90.000(1) 10_557 1_455
S3 K2 K2 90.000(1) . 1_455
K2 K2 K2 180.0 1_655 1_455
K1 K2 S1 65.4(5) 13_456 6
S3 K2 S1 59.95(8) 10_557 6
S3 K2 S1 150.51(6) . 6
K2 K2 S1 60.59(13) 1_655 6
K2 K2 S1 119.41(14) 1_455 6
K1 K2 S1 65.4(5) 13_456 13_456
S3 K2 S1 150.51(6) 10_557 13_456
S3 K2 S1 59.95(7) . 13_456
K2 K2 S1 119.41(14) 1_655 13_456
K2 K2 S1 60.59(13) 1_455 13_456
S1 K2 S1 130.8(10) 6 13_456
K1 K2 S1 65.4(5) 13_456 6_455
S3 K2 S1 59.95(7) 10_557 6_455
S3 K2 S1 150.51(6) . 6_455
K2 K2 S1 119.41(14) 1_655 6_455
K2 K2 S1 60.59(13) 1_455 6_455
S1 K2 S1 58.8(3) 6 6_455
S1 K2 S1 99.8(6) 13_456 6_455
K1 K2 S1 65.4(5) 13_456 13_556
S3 K2 S1 150.51(6) 10_557 13_556
S3 K2 S1 59.95(7) . 13_556
K2 K2 S1 60.59(13) 1_655 13_556
K2 K2 S1 119.41(14) 1_455 13_556
S1 K2 S1 99.8(6) 6 13_556
S1 K2 S1 58.8(3) 13_456 13_556
S1 K2 S1 130.8(10) 6_455 13_556
K1 K2 K1 56.7(4) 13_456 13_556
S3 K2 K1 104.11(16) 10_557 13_556
S3 K2 K1 104.11(16) . 13_556
K2 K2 K1 33.3(4) 1_655 13_556
K2 K2 K1 146.7(4) 1_455 13_556
S1 K2 K1 50.3(2) 6 13_556
S1 K2 K1 100.5(6) 13_456 13_556
S1 K2 K1 100.5(6) 6_455 13_556
S1 K2 K1 50.3(2) 13_556 13_556
K1 K2 K1 56.7(4) 13_456 13_356
S3 K2 K1 104.11(16) 10_557 13_356
S3 K2 K1 104.11(16) . 13_356
K2 K2 K1 146.7(4) 1_655 13_356
K2 K2 K1 33.3(4) 1_455 13_356
S1 K2 K1 100.5(6) 6 13_356
S1 K2 K1 50.3(2) 13_456 13_356
S1 K2 K1 50.3(2) 6_455 13_356
S1 K2 K1 100.5(6) 13_556 13_356
K1 K2 K1 113.4(8) 13_556 13_356

loop_
_geom_bond_atom_site_label_1
_geom_bond_atom_site_label_2
_geom_bond_distance
_geom_bond_site_symmetry_2
Sn1 S2 2.504(3) .
Sn1 S2 2.504(3) 1_655
Sn1 S3 2.540(4) .
Sn1 S1 2.583(3) .
Sn1 S1 2.596(3) 13_556
Sn1 S1 2.596(3) 13_456
Sn2 S3 2.245(3) 1_455
Sn2 S3 2.245(3) .
Sn2 S4 2.316(13) .
Sn2 S4 2.504(9) 9_456
S1 Sn1 2.596(3) 13_556
S1 Sn1 2.596(3) 13_456
S1 K1 3.515(5) 1_655
S1 K1 3.516(5) .
S1 K2 3.750(16) 13_456
S1 K2 3.750(16) 13_556
S2 Sn1 2.504(3) 1_455
S2 K1 3.387(13) .
S3 Sn2 2.245(3) 1_655
S3 K2 3.425(17) .
S4 Sn2 2.504(9) 9_456
K1 K2 2.42(4) 13_456
K1 S2 3.386(13) 10_556
K1 S1 3.515(5) 10_456
K1 S1 3.515(5) 1_455
K1 S1 3.515(5) 10_556
K1 K1 3.6831(2) 1_455
K1 K1 3.6831(2) 1_655
K1 K2 4.41(2) 13_556
K1 K2 4.41(2) 13_356
K2 K1 2.42(4) 13_456
K2 S3 3.425(17) 10_557
K2 K2 3.6831(2) 1_655
K2 K2 3.6831(2) 1_455
K2 S1 3.750(16) 6
K2 S1 3.750(16) 13_456
K2 S1 3.750(16) 6_455
K2 S1 3.750(16) 13_556
K2 K1 4.41(2) 13_556
K2 K1 4.41(2) 13_356
